data_7043385
loop_
_publ_author_name
'Yue, Cheng-Yang'
'Lei, Xiao-Wu'
'Lu, Xinxiu'
'Li, Yan'
'Wei, Jun-Chao'
'Wang, Wei'
'Yin, Yun-Dong'
'Wang, Ning'

_publ_section_title
;
 Comparison Studies of Hybrid Lead Halide [MPb2X7]2-- (M = Cu, Ag; X = Br,
 I) Chains: Band Structures and Visible Light Driven Photocatalytic
 Properties
;
_journal_name_full 'Dalton Trans.'
_journal_paper_doi 10.1039/C7DT00820A
_journal_year 2017
_chemical_formula_moiety C30N6H24NiAgPb2Br7
_chemical_formula_sum 'C30 H24 Ag Br7 N6 Ni Pb2'
_chemical_formula_weight 1608.81
_chemical_name_systematic
; 
 ? 
;
_space_group_IT_number 14
_symmetry_cell_setting monoclinic
_symmetry_space_group_name_Hall '-P 2ybc'
_symmetry_space_group_name_H-M 'P 1 21/c 1'
_atom_sites_solution_hydrogens geom
_atom_sites_solution_primary direct
_atom_sites_solution_secondary difmap
_audit_creation_method SHELXL-97
_audit_update_record
;
2017-05-04 deposited with the CCDC.
2017-06-16 downloaded from the CCDC.
;
_cell_angle_alpha 90.00
_cell_angle_beta 108.433(7)
_cell_angle_gamma 90.00
_cell_formula_units_Z 4
_cell_length_a 12.6772(19)
_cell_length_b 13.165(2)
_cell_length_c 24.569(4)
_cell_measurement_reflns_used 6635
_cell_measurement_temperature 296(2)
_cell_measurement_theta_max 23.82
_cell_measurement_theta_min 2.26
_cell_volume 3890.1(11)
_computing_cell_refinement 'APEX2 Software Suite (Bruker,2005)'
_computing_data_collection 'APEX2 Software Suite (Bruker,2005)'
_computing_data_reduction 'APEX2 Software Suite (Bruker,2005)'
_computing_molecular_graphics 'Bruker SHELXTL'
_computing_publication_material 'Bruker SHELXTL'
_computing_structure_refinement 'SHELXL-97 (Sheldrick, 2008)'
_computing_structure_solution 'SHELXS-97 (Sheldrick, 2008)'
_diffrn_ambient_temperature 296(2)
_diffrn_measured_fraction_theta_full 0.987
_diffrn_measured_fraction_theta_max 0.987
_diffrn_measurement_device_type 'Bruker SMART CCD area detector'
_diffrn_measurement_method 'phi and omega scans'
_diffrn_radiation_monochromator graphite
_diffrn_radiation_source 'fine-focus sealed tube'
_diffrn_radiation_type MoK\a
_diffrn_radiation_wavelength 0.71073
_diffrn_reflns_av_R_equivalents 0.0703
_diffrn_reflns_av_unetI/netI 0.0608
_diffrn_reflns_limit_h_max 16
_diffrn_reflns_limit_h_min -16
_diffrn_reflns_limit_k_max 17
_diffrn_reflns_limit_k_min -16
_diffrn_reflns_limit_l_max 31
_diffrn_reflns_limit_l_min -31
_diffrn_reflns_number 44805
_diffrn_reflns_theta_full 27.70
_diffrn_reflns_theta_max 27.70
_diffrn_reflns_theta_min 1.69
_exptl_absorpt_coefficient_mu 16.823
_exptl_absorpt_correction_T_max 0.2374
_exptl_absorpt_correction_T_min 0.1869
_exptl_absorpt_correction_type multi-scan
_exptl_absorpt_process_details 'SADABS; Bruker, 2000'
_exptl_crystal_colour orange
_exptl_crystal_density_diffrn 2.747
_exptl_crystal_density_method 'not measured'
_exptl_crystal_description block
_exptl_crystal_F_000 2919
_exptl_crystal_size_max 0.15
_exptl_crystal_size_mid 0.15
_exptl_crystal_size_min 0.12
_refine_diff_density_max 0.807
_refine_diff_density_min -1.316
_refine_diff_density_rms 0.175
_refine_ls_extinction_method SHELXL
_refine_ls_goodness_of_fit_ref 1.016
_refine_ls_hydrogen_treatment constr
_refine_ls_matrix_type full
_refine_ls_number_parameters 424
_refine_ls_number_reflns 9009
_refine_ls_number_restraints 0
_refine_ls_restrained_S_all 1.016
_refine_ls_R_factor_all 0.0736
_refine_ls_R_factor_gt 0.0364
_refine_ls_shift/su_max 0.003
_refine_ls_shift/su_mean 0.000
_refine_ls_structure_factor_coef Fsqd
_refine_ls_weighting_details 'calc w=1/[\s^2^(Fo^2^)+(0.0174P)^2^+0.0000P] where P=(Fo^2^+2Fc^2^)/3'
_refine_ls_weighting_scheme calc
_refine_ls_wR_factor_gt 0.0524
_refine_ls_wR_factor_ref 0.0591
_reflns_number_gt 6244
_reflns_number_total 9009
_reflns_threshold_expression >2sigma(I)
_cod_data_source_file c7dt00820a2.cif
_cod_data_source_block C30N6H24NiAgPb2Br7
_cod_depositor_comments
;
The following automatic conversions were performed:

'_symmetry_cell_setting' value 'Monoclinic' changed to 'monoclinic'
according to
/home/data/users/saulius/crontab/automatic-downloads/rss-feeds/RSC/lib/dictionaries/cif_core.dic
dictionary named 'cif_core.dic' version 2.4.2 from 2011-04-26.

Automatic conversion script
Id: cif_fix_values 4973 2017-02-22 13:04:09Z antanas 
;
_cod_original_cell_volume 3890.1(10)
_cod_original_sg_symbol_H-M P2(1)/c
_cod_database_code 7043385

loop_
_symmetry_equiv_pos_as_xyz
'x, y, z'
'-x, y+1/2, -z+1/2'
'-x, -y, -z'
'x, -y-1/2, z-1/2'

loop_
_atom_site_label
_atom_site_type_symbol
_atom_site_fract_x
_atom_site_fract_y
_atom_site_fract_z
_atom_site_U_iso_or_equiv
_atom_site_adp_type
_atom_site_occupancy
_atom_site_symmetry_multiplicity
_atom_site_calc_flag
_atom_site_refinement_flags
Ni1 Ni 0.58178(6) -0.44728(5) -0.30246(3) 0.02432(16) Uani 1 1 d .
N1 N 0.6707(4) -0.3128(3) -0.27993(18) 0.0276(11) Uani 1 1 d .
N2 N 0.5426(4) -0.3770(3) -0.38162(18) 0.0278(11) Uani 1 1 d .
N3 N 0.7156(4) -0.5225(3) -0.31679(18) 0.0282(11) Uani 1 1 d .
N4 N 0.5076(4) -0.5831(3) -0.33732(18) 0.0276(11) Uani 1 1 d .
N5 N 0.6099(4) -0.4989(3) -0.21940(18) 0.0251(11) Uani 1 1 d .
N6 N 0.4394(4) -0.3950(3) -0.28509(18) 0.0267(11) Uani 1 1 d .
C1 C 0.7391(5) -0.2869(4) -0.2282(3) 0.0389(16) Uani 1 1 d .
H1 H 0.7401 -0.3270 -0.1968 0.047 Uiso 1 1 calc R
C2 C 0.8077(5) -0.2042(5) -0.2194(3) 0.0479(18) Uani 1 1 d .
H2 H 0.8534 -0.1876 -0.1827 0.057 Uiso 1 1 calc R
C3 C 0.8077(6) -0.1464(5) -0.2655(3) 0.056(2) Uani 1 1 d .
H3 H 0.8556 -0.0911 -0.2605 0.067 Uiso 1 1 calc R
C4 C 0.7378(6) -0.1694(5) -0.3187(3) 0.0481(18) Uani 1 1 d .
H4 H 0.7361 -0.1296 -0.3503 0.058 Uiso 1 1 calc R
C5 C 0.6691(5) -0.2539(4) -0.3247(2) 0.0312(14) Uani 1 1 d .
C6 C 0.5900(5) -0.2848(4) -0.3807(2) 0.0297(14) Uani 1 1 d .
C7 C 0.5628(6) -0.2239(5) -0.4286(3) 0.0435(17) Uani 1 1 d .
H7 H 0.5954 -0.1603 -0.4271 0.052 Uiso 1 1 calc R
C8 C 0.4866(6) -0.2580(5) -0.4788(3) 0.0494(19) Uani 1 1 d .
H8 H 0.4652 -0.2163 -0.5110 0.059 Uiso 1 1 calc R
C9 C 0.4434(5) -0.3523(5) -0.4810(2) 0.0418(17) Uani 1 1 d .
H9 H 0.3953 -0.3781 -0.5150 0.050 Uiso 1 1 calc R
C10 C 0.4726(5) -0.4100(5) -0.4310(2) 0.0373(15) Uani 1 1 d .
H10 H 0.4418 -0.4744 -0.4322 0.045 Uiso 1 1 calc R
C11 C 0.8171(5) -0.4850(5) -0.3079(2) 0.0359(15) Uani 1 1 d .
H11 H 0.8340 -0.4211 -0.2913 0.043 Uiso 1 1 calc R
C12 C 0.8984(5) -0.5381(5) -0.3225(3) 0.0429(17) Uani 1 1 d .
H12 H 0.9686 -0.5100 -0.3160 0.051 Uiso 1 1 calc R
C13 C 0.8745(6) -0.6324(5) -0.3464(3) 0.0476(18) Uani 1 1 d .
H13 H 0.9285 -0.6698 -0.3559 0.057 Uiso 1 1 calc R
C14 C 0.7701(5) -0.6709(5) -0.3562(3) 0.0416(16) Uani 1 1 d .
H14 H 0.7524 -0.7348 -0.3727 0.050 Uiso 1 1 calc R
C15 C 0.6910(5) -0.6155(4) -0.3416(2) 0.0275(13) Uani 1 1 d .
C16 C 0.5752(5) -0.6484(4) -0.3522(2) 0.0262(13) Uani 1 1 d .
C17 C 0.5339(5) -0.7404(4) -0.3797(2) 0.0377(15) Uani 1 1 d .
H17 H 0.5813 -0.7860 -0.3892 0.045 Uiso 1 1 calc R
C18 C 0.4222(6) -0.7623(5) -0.3925(3) 0.0430(17) Uani 1 1 d .
H18 H 0.3933 -0.8225 -0.4110 0.052 Uiso 1 1 calc R
C19 C 0.3547(5) -0.6948(4) -0.3776(2) 0.0364(15) Uani 1 1 d .
H19 H 0.2790 -0.7078 -0.3864 0.044 Uiso 1 1 calc R
C20 C 0.3997(5) -0.6071(4) -0.3496(2) 0.0354(15) Uani 1 1 d .
H20 H 0.3534 -0.5624 -0.3385 0.043 Uiso 1 1 calc R
C21 C 0.7016(5) -0.5456(4) -0.1868(2) 0.0375(15) Uani 1 1 d .
H21 H 0.7602 -0.5549 -0.2014 0.045 Uiso 1 1 calc R
C22 C 0.7131(5) -0.5805(4) -0.1327(2) 0.0368(15) Uani 1 1 d .
H22 H 0.7786 -0.6124 -0.1114 0.044 Uiso 1 1 calc R
C23 C 0.6280(5) -0.5684(5) -0.1103(3) 0.0431(17) Uani 1 1 d .
H23 H 0.6339 -0.5919 -0.0738 0.052 Uiso 1 1 calc R
C24 C 0.5334(5) -0.5204(5) -0.1437(3) 0.0398(16) Uani 1 1 d .
H24 H 0.4739 -0.5114 -0.1297 0.048 Uiso 1 1 calc R
C25 C 0.5258(5) -0.4852(4) -0.1978(2) 0.0247(13) Uani 1 1 d .
C26 C 0.4291(5) -0.4287(4) -0.2348(2) 0.0272(13) Uani 1 1 d .
C27 C 0.3327(5) -0.4129(5) -0.2220(3) 0.0385(16) Uani 1 1 d .
H27 H 0.3253 -0.4388 -0.1882 0.046 Uiso 1 1 calc R
C28 C 0.2469(6) -0.3588(5) -0.2589(3) 0.0482(18) Uani 1 1 d .
H28 H 0.1822 -0.3461 -0.2499 0.058 Uiso 1 1 calc R
C29 C 0.2585(5) -0.3236(4) -0.3097(3) 0.0399(16) Uani 1 1 d .
H29 H 0.2015 -0.2874 -0.3356 0.048 Uiso 1 1 calc R
C30 C 0.3551(5) -0.3430(4) -0.3211(3) 0.0391(16) Uani 1 1 d .
H30 H 0.3628 -0.3191 -0.3553 0.047 Uiso 1 1 calc R
Pb1 Pb 0.096062(19) -0.462724(17) -0.066800(10) 0.03301(7) Uani 1 1 d .
Pb2 Pb 0.05533(2) -0.800728(17) -0.022472(11) 0.03525(7) Uani 1 1 d .
Ag1 Ag 0.13995(5) -0.05332(4) -0.01464(3) 0.06420(18) Uani 1 1 d .
Br1 Br 0.03359(7) -0.39812(6) -0.17825(3) 0.0579(2) Uani 1 1 d .
Br2 Br 0.02050(6) -0.67177(5) -0.12052(3) 0.05074(19) Uani 1 1 d .
Br3 Br 0.32163(5) -0.46414(5) -0.06024(3) 0.04288(17) Uani 1 1 d .
Br4 Br 0.13808(6) -0.62618(5) 0.04874(3) 0.04704(18) Uani 1 1 d .
Br5 Br 0.08263(5) -0.98018(5) 0.08239(3) 0.04818(18) Uani 1 1 d .
Br6 Br 0.16810(5) -0.24987(4) 0.00207(3) 0.04141(16) Uani 1 1 d .
Br7 Br 0.25638(5) -0.90321(5) -0.03231(3) 0.04561(17) Uani 1 1 d .

loop_
_atom_site_aniso_label
_atom_site_aniso_U_11
_atom_site_aniso_U_22
_atom_site_aniso_U_33
_atom_site_aniso_U_23
_atom_site_aniso_U_13
_atom_site_aniso_U_12
Ni1 0.0229(4) 0.0263(4) 0.0252(4) 0.0002(3) 0.0096(3) 0.0011(3)
N1 0.032(3) 0.029(3) 0.024(3) -0.006(2) 0.012(2) -0.003(2)
N2 0.025(3) 0.032(3) 0.027(3) 0.001(2) 0.010(2) 0.006(2)
N3 0.023(3) 0.034(3) 0.028(3) -0.005(2) 0.010(2) 0.000(2)
N4 0.028(3) 0.030(3) 0.025(3) 0.001(2) 0.010(2) -0.002(2)
N5 0.021(3) 0.024(2) 0.030(3) 0.003(2) 0.008(2) 0.002(2)
N6 0.025(3) 0.028(3) 0.028(3) 0.000(2) 0.009(2) 0.003(2)
C1 0.047(4) 0.035(4) 0.035(4) -0.006(3) 0.012(3) 0.001(3)
C2 0.035(4) 0.040(4) 0.063(5) -0.023(4) 0.009(4) -0.012(3)
C3 0.040(4) 0.040(4) 0.086(6) -0.010(4) 0.019(4) -0.018(3)
C4 0.045(4) 0.039(4) 0.060(5) 0.007(3) 0.017(4) -0.006(3)
C5 0.027(3) 0.030(3) 0.040(4) 0.003(3) 0.016(3) 0.004(3)
C6 0.030(4) 0.030(3) 0.035(3) 0.001(3) 0.018(3) 0.010(3)
C7 0.056(5) 0.032(4) 0.048(4) 0.007(3) 0.023(4) 0.009(3)
C8 0.071(5) 0.048(4) 0.037(4) 0.021(3) 0.030(4) 0.030(4)
C9 0.038(4) 0.062(5) 0.025(3) 0.013(3) 0.010(3) 0.020(4)
C10 0.033(4) 0.048(4) 0.034(4) 0.002(3) 0.015(3) -0.004(3)
C11 0.026(4) 0.045(4) 0.037(4) -0.004(3) 0.010(3) 0.003(3)
C12 0.020(3) 0.056(5) 0.054(4) 0.003(4) 0.013(3) 0.007(3)
C13 0.036(4) 0.051(5) 0.058(5) -0.005(4) 0.019(4) 0.013(4)
C14 0.039(4) 0.034(4) 0.055(4) -0.003(3) 0.018(4) 0.005(3)
C15 0.031(4) 0.038(4) 0.015(3) 0.001(3) 0.009(3) 0.002(3)
C16 0.030(3) 0.026(3) 0.023(3) 0.001(3) 0.010(3) 0.000(3)
C17 0.040(4) 0.030(3) 0.040(4) -0.004(3) 0.008(3) 0.006(3)
C18 0.060(5) 0.026(3) 0.037(4) -0.002(3) 0.007(4) -0.012(3)
C19 0.033(4) 0.036(4) 0.038(4) -0.001(3) 0.008(3) -0.011(3)
C20 0.031(4) 0.035(4) 0.045(4) -0.003(3) 0.018(3) -0.002(3)
C21 0.035(4) 0.045(4) 0.032(3) 0.000(3) 0.009(3) 0.007(3)
C22 0.042(4) 0.029(3) 0.032(4) 0.001(3) 0.001(3) 0.003(3)
C23 0.042(4) 0.049(4) 0.035(4) 0.008(3) 0.007(3) 0.001(3)
C24 0.039(4) 0.046(4) 0.039(4) 0.001(3) 0.018(3) -0.002(3)
C25 0.026(3) 0.025(3) 0.025(3) 0.000(2) 0.010(3) -0.003(3)
C26 0.027(3) 0.026(3) 0.033(3) -0.004(3) 0.015(3) -0.002(3)
C27 0.032(4) 0.043(4) 0.044(4) 0.003(3) 0.018(3) 0.003(3)
C28 0.042(4) 0.051(4) 0.058(5) -0.007(4) 0.025(4) 0.003(4)
C29 0.028(4) 0.037(4) 0.053(4) 0.004(3) 0.012(3) 0.010(3)
C30 0.038(4) 0.041(4) 0.040(4) 0.008(3) 0.015(3) 0.011(3)
Pb1 0.03062(14) 0.03096(13) 0.04049(14) 0.00312(11) 0.01556(11) 0.00282(11)
Pb2 0.02998(14) 0.02688(13) 0.05271(16) -0.00022(11) 0.01849(12) 0.00028(11)
Ag1 0.0563(4) 0.0335(3) 0.1145(5) 0.0093(3) 0.0436(4) -0.0004(3)
Br1 0.0646(5) 0.0575(5) 0.0441(4) 0.0104(3) 0.0068(4) -0.0013(4)
Br2 0.0573(5) 0.0425(4) 0.0518(4) 0.0005(3) 0.0163(4) -0.0131(4)
Br3 0.0351(4) 0.0415(4) 0.0573(4) -0.0131(3) 0.0221(3) -0.0014(3)
Br4 0.0349(4) 0.0409(4) 0.0578(4) -0.0048(3) 0.0040(3) 0.0019(3)
Br5 0.0340(4) 0.0666(5) 0.0436(4) -0.0075(3) 0.0119(3) 0.0013(3)
Br6 0.0347(4) 0.0280(3) 0.0646(4) 0.0031(3) 0.0199(3) 0.0034(3)
Br7 0.0335(4) 0.0421(4) 0.0694(5) 0.0013(3) 0.0278(4) -0.0050(3)

loop_
_atom_type_symbol
_atom_type_description
_atom_type_scat_dispersion_real
_atom_type_scat_dispersion_imag
_atom_type_scat_source
C C 0.0033 0.0016 'International Tables Vol C Tables 4.2.6.8 and 6.1.1.4'
H H 0.0000 0.0000 'International Tables Vol C Tables 4.2.6.8 and 6.1.1.4'
Ag Ag -0.8971 1.1015 'International Tables Vol C Tables 4.2.6.8 and 6.1.1.4'
Br Br -0.2901 2.4595 'International Tables Vol C Tables 4.2.6.8 and 6.1.1.4'
N N 0.0061 0.0033 'International Tables Vol C Tables 4.2.6.8 and 6.1.1.4'
Ni Ni 0.3393 1.1124 'International Tables Vol C Tables 4.2.6.8 and 6.1.1.4'
Pb Pb -3.3944 10.1111 'International Tables Vol C Tables 4.2.6.8 and 6.1.1.4'

loop_
_geom_angle_atom_site_label_1
_geom_angle_atom_site_label_2
_geom_angle_atom_site_label_3
_geom_angle
_geom_angle_site_symmetry_1
_geom_angle_site_symmetry_3
N2 Ni1 N5 171.33(17) . .
N2 Ni1 N4 93.14(18) . .
N5 Ni1 N4 92.21(17) . .
N2 Ni1 N1 79.51(18) . .
N5 Ni1 N1 96.14(17) . .
N4 Ni1 N1 168.85(17) . .
N2 Ni1 N3 91.16(17) . .
N5 Ni1 N3 96.57(17) . .
N4 Ni1 N3 78.92(18) . .
N1 Ni1 N3 92.75(18) . .
N2 Ni1 N6 94.48(17) . .
N5 Ni1 N6 78.38(17) . .
N4 Ni1 N6 93.45(18) . .
N1 Ni1 N6 95.46(17) . .
N3 Ni1 N6 170.76(18) . .
C1 N1 C5 118.1(5) . .
C1 N1 Ni1 127.2(4) . .
C5 N1 Ni1 114.1(4) . .
C10 N2 C6 118.3(5) . .
C10 N2 Ni1 127.2(4) . .
C6 N2 Ni1 114.4(4) . .
C11 N3 C15 118.8(5) . .
C11 N3 Ni1 126.2(4) . .
C15 N3 Ni1 114.8(4) . .
C16 N4 C20 118.7(5) . .
C16 N4 Ni1 114.8(4) . .
C20 N4 Ni1 126.3(4) . .
C21 N5 C25 118.2(5) . .
C21 N5 Ni1 126.1(4) . .
C25 N5 Ni1 115.7(4) . .
C30 N6 C26 118.8(5) . .
C30 N6 Ni1 126.2(4) . .
C26 N6 Ni1 114.5(4) . .
N1 C1 C2 122.8(6) . .
N1 C1 H1 118.6 . .
C2 C1 H1 118.6 . .
C3 C2 C1 118.7(6) . .
C3 C2 H2 120.7 . .
C1 C2 H2 120.7 . .
C2 C3 C4 120.2(6) . .
C2 C3 H3 119.9 . .
C4 C3 H3 119.9 . .
C3 C4 C5 118.4(6) . .
C3 C4 H4 120.8 . .
C5 C4 H4 120.8 . .
N1 C5 C4 121.9(6) . .
N1 C5 C6 115.7(5) . .
C4 C5 C6 122.4(5) . .
N2 C6 C7 121.3(6) . .
N2 C6 C5 115.5(5) . .
C7 C6 C5 123.2(6) . .
C6 C7 C8 119.4(6) . .
C6 C7 H7 120.3 . .
C8 C7 H7 120.3 . .
C9 C8 C7 119.6(6) . .
C9 C8 H8 120.2 . .
C7 C8 H8 120.2 . .
C8 C9 C10 118.4(6) . .
C8 C9 H9 120.8 . .
C10 C9 H9 120.8 . .
N2 C10 C9 122.8(6) . .
N2 C10 H10 118.6 . .
C9 C10 H10 118.6 . .
N3 C11 C12 122.0(6) . .
N3 C11 H11 119.0 . .
C12 C11 H11 119.0 . .
C13 C12 C11 119.3(6) . .
C13 C12 H12 120.3 . .
C11 C12 H12 120.3 . .
C12 C13 C14 118.9(6) . .
C12 C13 H13 120.6 . .
C14 C13 H13 120.6 . .
C13 C14 C15 120.2(6) . .
C13 C14 H14 119.9 . .
C15 C14 H14 119.9 . .
N3 C15 C14 120.8(5) . .
N3 C15 C16 114.8(5) . .
C14 C15 C16 124.4(5) . .
N4 C16 C17 120.7(5) . .
N4 C16 C15 116.7(5) . .
C17 C16 C15 122.5(5) . .
C18 C17 C16 119.2(6) . .
C18 C17 H17 120.4 . .
C16 C17 H17 120.4 . .
C19 C18 C17 119.3(6) . .
C19 C18 H18 120.3 . .
C17 C18 H18 120.3 . .
C18 C19 C20 119.1(6) . .
C18 C19 H19 120.4 . .
C20 C19 H19 120.4 . .
N4 C20 C19 122.9(6) . .
N4 C20 H20 118.6 . .
C19 C20 H20 118.6 . .
N5 C21 C22 122.9(6) . .
N5 C21 H21 118.5 . .
C22 C21 H21 118.5 . .
C21 C22 C23 119.7(6) . .
C21 C22 H22 120.1 . .
C23 C22 H22 120.1 . .
C22 C23 C24 117.7(6) . .
C22 C23 H23 121.2 . .
C24 C23 H23 121.2 . .
C23 C24 C25 120.7(6) . .
C23 C24 H24 119.7 . .
C25 C24 H24 119.7 . .
N5 C25 C24 120.8(5) . .
N5 C25 C26 115.7(5) . .
C24 C25 C26 123.5(5) . .
N6 C26 C27 120.6(5) . .
N6 C26 C25 115.1(5) . .
C27 C26 C25 124.2(5) . .
C26 C27 C28 120.2(6) . .
C26 C27 H27 119.9 . .
C28 C27 H27 119.9 . .
C27 C28 C29 118.8(6) . .
C27 C28 H28 120.6 . .
C29 C28 H28 120.6 . .
C30 C29 C28 118.8(6) . .
C30 C29 H29 120.6 . .
C28 C29 H29 120.6 . .
N6 C30 C29 122.7(6) . .
N6 C30 H30 118.7 . .
C29 C30 H30 118.7 . .
Br1 Pb1 Br3 91.53(2) . .
Br1 Pb1 Br2 84.04(2) . .
Br3 Pb1 Br2 101.07(2) . .
Br1 Pb1 Br6 101.41(2) . .
Br3 Pb1 Br6 82.111(18) . .
Br2 Pb1 Br6 173.686(19) . .
Br1 Pb1 Br4 92.05(2) . 3_545
Br3 Pb1 Br4 157.298(19) . 3_545
Br2 Pb1 Br4 101.60(2) . 3_545
Br6 Pb1 Br4 75.206(18) . 3_545
Br1 Pb1 Br4 159.06(2) . .
Br3 Pb1 Br4 93.37(2) . .
Br2 Pb1 Br4 75.05(2) . .
Br6 Pb1 Br4 99.42(2) . .
Br4 Pb1 Br4 91.238(18) 3_545 .
Br2 Pb2 Br4 88.15(2) . .
Br2 Pb2 Br7 96.27(2) . .
Br4 Pb2 Br7 104.82(2) . .
Br2 Pb2 Br6 95.90(2) . 3_545
Br4 Pb2 Br6 84.62(2) . 3_545
Br7 Pb2 Br6 164.813(19) . 3_545
Br2 Pb2 Br5 172.502(19) . .
Br4 Pb2 Br5 99.35(2) . .
Br7 Pb2 Br5 82.097(19) . .
Br6 Pb2 Br5 84.662(18) 3_545 .
Br2 Pb2 Br5 102.35(2) . 3_535
Br4 Pb2 Br5 164.71(2) . 3_535
Br7 Pb2 Br5 85.27(2) . 3_535
Br6 Pb2 Br5 83.278(18) 3_545 3_535
Br5 Pb2 Br5 70.26(2) . 3_535
Br2 Pb2 Ag1 127.95(2) . 3_545
Br4 Pb2 Ag1 115.78(2) . 3_545
Br7 Pb2 Ag1 118.20(2) . 3_545
Br6 Pb2 Ag1 46.650(17) 3_545 3_545
Br5 Pb2 Ag1 48.204(17) . 3_545
Br5 Pb2 Ag1 48.938(16) 3_535 3_545
Br2 Pb2 Ag1 125.13(2) . 1_545
Br4 Pb2 Ag1 133.04(2) . 1_545
Br7 Pb2 Ag1 46.438(16) . 1_545
Br6 Pb2 Ag1 118.530(16) 3_545 1_545
Br5 Pb2 Ag1 49.049(17) . 1_545
Br5 Pb2 Ag1 48.017(18) 3_535 1_545
Ag1 Pb2 Ag1 71.941(18) 3_545 1_545
Br7 Ag1 Br6 136.31(3) 1_565 .
Br7 Ag1 Br5 107.41(3) 1_565 3_545
Br6 Ag1 Br5 107.90(3) . 3_545
Br7 Ag1 Br5 101.02(3) 1_565 1_565
Br6 Ag1 Br5 104.97(3) . 1_565
Br5 Ag1 Br5 88.22(3) 3_545 1_565
Br7 Ag1 Pb2 163.52(3) 1_565 3_545
Br6 Ag1 Pb2 59.149(19) . 3_545
Br5 Ag1 Pb2 65.08(2) 3_545 3_545
Br5 Ag1 Pb2 65.11(2) 1_565 3_545
Br7 Ag1 Pb2 56.12(2) 1_565 1_565
Br6 Ag1 Pb2 166.93(3) . 1_565
Br5 Ag1 Pb2 65.460(19) 3_545 1_565
Br5 Ag1 Pb2 64.580(19) 1_565 1_565
Pb2 Ag1 Pb2 108.060(18) 3_545 1_565
Pb2 Br2 Pb1 103.03(2) . .
Pb2 Br4 Pb1 101.05(2) . 3_545
Pb2 Br4 Pb1 93.77(2) . .
Pb1 Br4 Pb1 88.761(18) 3_545 .
Ag1 Br5 Ag1 91.78(3) 3_545 1_545
Ag1 Br5 Pb2 66.72(2) 3_545 .
Ag1 Br5 Pb2 66.37(2) 1_545 .
Ag1 Br5 Pb2 66.524(19) 3_545 3_535
Ag1 Br5 Pb2 65.958(19) 1_545 3_535
Pb2 Br5 Pb2 109.75(2) . 3_535
Ag1 Br6 Pb2 74.20(2) . 3_545
Ag1 Br6 Pb1 139.98(3) . .
Pb2 Br6 Pb1 98.548(19) 3_545 .
Ag1 Br7 Pb2 77.44(2) 1_545 .

loop_
_geom_bond_atom_site_label_1
_geom_bond_atom_site_label_2
_geom_bond_distance
_geom_bond_site_symmetry_2
Ni1 N2 2.068(4) .
Ni1 N5 2.072(4) .
Ni1 N4 2.075(4) .
Ni1 N1 2.078(4) .
Ni1 N3 2.089(4) .
Ni1 N6 2.098(4) .
N1 C1 1.337(7) .
N1 C5 1.341(7) .
N2 C10 1.330(7) .
N2 C6 1.351(7) .
N3 C11 1.330(7) .
N3 C15 1.359(7) .
N4 C16 1.343(6) .
N4 C20 1.343(7) .
N5 C21 1.335(7) .
N5 C25 1.344(6) .
N6 C30 1.340(7) .
N6 C26 1.357(6) .
C1 C2 1.368(8) .
C1 H1 0.9300 .
C2 C3 1.364(9) .
C2 H2 0.9300 .
C3 C4 1.362(9) .
C3 H3 0.9300 .
C4 C5 1.392(8) .
C4 H4 0.9300 .
C5 C6 1.480(8) .
C6 C7 1.375(8) .
C7 C8 1.380(9) .
C7 H7 0.9300 .
C8 C9 1.352(9) .
C8 H8 0.9300 .
C9 C10 1.389(8) .
C9 H9 0.9300 .
C10 H10 0.9300 .
C11 C12 1.383(8) .
C11 H11 0.9300 .
C12 C13 1.366(8) .
C12 H12 0.9300 .
C13 C14 1.366(8) .
C13 H13 0.9300 .
C14 C15 1.375(7) .
C14 H14 0.9300 .
C15 C16 1.473(8) .
C16 C17 1.404(7) .
C17 C18 1.382(8) .
C17 H17 0.9300 .
C18 C19 1.361(8) .
C18 H18 0.9300 .
C19 C20 1.372(8) .
C19 H19 0.9300 .
C20 H20 0.9300 .
C21 C22 1.368(8) .
C21 H21 0.9300 .
C22 C23 1.367(8) .
C22 H22 0.9300 .
C23 C24 1.375(8) .
C23 H23 0.9300 .
C24 C25 1.383(7) .
C24 H24 0.9300 .
C25 C26 1.476(7) .
C26 C27 1.371(7) .
C27 C28 1.375(8) .
C27 H27 0.9300 .
C28 C29 1.381(8) .
C28 H28 0.9300 .
C29 C30 1.365(8) .
C29 H29 0.9300 .
C30 H30 0.9300 .
Pb1 Br1 2.7344(8) .
Pb1 Br3 2.8128(8) .
Pb1 Br2 3.0715(8) .
Pb1 Br6 3.2515(8) .
Pb1 Br4 3.3482(8) 3_545
Pb1 Br4 3.4665(8) .
Pb2 Br2 2.8649(8) .
Pb2 Br4 2.8777(8) .
Pb2 Br7 2.9606(8) .
Pb2 Br6 3.1009(8) 3_545
Pb2 Br5 3.4315(8) .
Pb2 Br5 3.4521(8) 3_535
Pb2 Ag1 3.4756(7) 3_545
Pb2 Ag1 3.4808(7) 1_545
Ag1 Br7 2.5841(9) 1_565
Ag1 Br6 2.6265(9) .
Ag1 Br5 2.8209(10) 3_545
Ag1 Br5 2.8695(10) 1_565
Ag1 Pb2 3.4755(7) 3_545
Ag1 Pb2 3.4808(7) 1_565
Br4 Pb1 3.3482(8) 3_545
Br5 Ag1 2.8209(10) 3_545
Br5 Ag1 2.8695(10) 1_545
Br5 Pb2 3.4521(8) 3_535
Br6 Pb2 3.1009(8) 3_545
Br7 Ag1 2.5841(9) 1_545
